data_7010728
loop_
_publ_author_name
'Toni-J. J. Kinnunen'
'Matti Haukka'
'Matti Nousiainen'
'Antti Patrikka'
'Tapani A. Pakkanen'

_publ_section_title
;
 Electron withdrawing and electron donating effects of 4,4'-bipyridine
 substituents on ruthenium mono(bipyridine) complexes
;
_journal_issue 18
_journal_name_full 'J. Chem. Soc., Dalton Trans.'
_journal_page_first 2649
_journal_page_last 2654
_journal_paper_doi 10.1039/b103067c
_journal_year 2001
_chemical_formula_sum 'C12 H6 Cl2 N4 O6 Ru'
_chemical_formula_weight 474.18
_chemical_name_common trans(Cl)-[Ru(4,4'-NObpy)(CO)2Cl2]
_space_group_IT_number 43
_symmetry_cell_setting orthorhombic
_symmetry_space_group_name_Hall 'F 2 -2d'
_symmetry_space_group_name_H-M 'F d d 2'
_atom_sites_solution_hydrogens geom
_atom_sites_solution_primary direct
_atom_sites_solution_secondary difmap
_audit_creation_method SHELXL-97
_cell_angle_alpha 90.00
_cell_angle_beta 90.00
_cell_angle_gamma 90.00
_cell_formula_units_Z 16
_cell_length_a 21.6703(9)
_cell_length_b 38.6235(5)
_cell_length_c 7.8367(2)
_cell_measurement_temperature 120(2)
_cell_volume 6559.2(3)
_computing_cell_refinement 'Denzo/Scalepack (Otwinowski & Minor, 1997)'
_computing_data_collection 'Collect (Nonius, 1999)'
_computing_data_reduction 'Denzo/Scalepack (Otwinowski & Minor, 1997)'
_computing_molecular_graphics 'XP in SHELXTL v.5.1 (Bruker Axs, 1998)'
_computing_publication_material SHELXL-97
_computing_structure_refinement 'SHELXL-97 (Sheldrick, 1997)'
_computing_structure_solution 'SHELXS-97 (Sheldrick, 1990)'
_diffrn_ambient_temperature 120(2)
_diffrn_detector_area_resol_mean 9
_diffrn_measured_fraction_theta_full 1.000
_diffrn_measured_fraction_theta_max 1.000
_diffrn_measurement_device '95mm CCD camera on \k-goniostat'
_diffrn_measurement_device_type KappaCCD
_diffrn_measurement_method CCD
_diffrn_radiation_monochromator 'horizonally mounted graphite crystal'
_diffrn_radiation_source 'fine-focus sealed tube'
_diffrn_radiation_type MoK\a
_diffrn_radiation_wavelength 0.71073
_diffrn_reflns_av_R_equivalents 0.0480
_diffrn_reflns_av_sigmaI/netI 0.0375
_diffrn_reflns_limit_h_max 26
_diffrn_reflns_limit_h_min -26
_diffrn_reflns_limit_k_max 47
_diffrn_reflns_limit_k_min -47
_diffrn_reflns_limit_l_max 9
_diffrn_reflns_limit_l_min -9
_diffrn_reflns_number 24184
_diffrn_reflns_theta_full 26.02
_diffrn_reflns_theta_max 26.02
_diffrn_reflns_theta_min 2.11
_exptl_absorpt_coefficient_mu 1.320
_exptl_absorpt_correction_T_max 0.8793
_exptl_absorpt_correction_T_min 0.6929
_exptl_crystal_colour black
_exptl_crystal_density_diffrn 1.921
_exptl_crystal_density_method 'not measured'
_exptl_crystal_description needle
_exptl_crystal_F_000 3712
_exptl_crystal_size_max 0.30
_exptl_crystal_size_mid 0.20
_exptl_crystal_size_min 0.10
_refine_diff_density_max 0.569
_refine_diff_density_min -0.320
_refine_diff_density_rms 0.060
_refine_ls_abs_structure_details 'Flack H D (1983), Acta Cryst. A39, 876-881'
_refine_ls_abs_structure_Flack 0.51(2)
_refine_ls_extinction_method none
_refine_ls_goodness_of_fit_ref 1.078
_refine_ls_hydrogen_treatment mixed
_refine_ls_matrix_type full
_refine_ls_number_parameters 227
_refine_ls_number_reflns 3176
_refine_ls_number_restraints 1
_refine_ls_restrained_S_all 1.078
_refine_ls_R_factor_all 0.0275
_refine_ls_R_factor_gt 0.0242
_refine_ls_shift/su_max 0.001
_refine_ls_shift/su_mean 0.000
_refine_ls_structure_factor_coef Fsqd
_refine_ls_weighting_details 'calc w=1/[\s^2^(Fo^2^)+(0.0139P)^2^+6.4214P] where P=(Fo^2^+2Fc^2^)/3'
_refine_ls_weighting_scheme calc
_refine_ls_wR_factor_gt 0.0458
_refine_ls_wR_factor_ref 0.0467
_reflns_number_gt 3017
_reflns_number_total 3176
_reflns_threshold_expression >2sigma(I)
_cod_data_source_file b103067c.txt
_cod_data_source_block compound5
_cod_depositor_comments
;
The following automatic conversions were performed:
'_atom_site_symetry_multiplicity' tag replaced with
'_atom_site_symmetry_multiplicity'.

Automatic conversion script
Id: cif_correct_tags 1440 2010-10-19 06:21:57Z saulius 
;
_cod_database_code 7010728

loop_
_symmetry_equiv_pos_as_xyz
'x, y, z'
'-x, -y, z'
'x+1/4, -y+1/4, z+1/4'
'-x+1/4, y+1/4, z+1/4'
'x, y+1/2, z+1/2'
'-x, -y+1/2, z+1/2'
'x+1/4, -y+3/4, z+3/4'
'-x+1/4, y+3/4, z+3/4'
'x+1/2, y, z+1/2'
'-x+1/2, -y, z+1/2'
'x+3/4, -y+1/4, z+3/4'
'-x+3/4, y+1/4, z+3/4'
'x+1/2, y+1/2, z'
'-x+1/2, -y+1/2, z'
'x+3/4, -y+3/4, z+1/4'
'-x+3/4, y+3/4, z+1/4'

loop_
_atom_site_label
_atom_site_type_symbol
_atom_site_fract_x
_atom_site_fract_y
_atom_site_fract_z
_atom_site_U_iso_or_equiv
_atom_site_adp_type
_atom_site_occupancy
_atom_site_symmetry_multiplicity
_atom_site_calc_flag
_atom_site_refinement_flags
_atom_site_disorder_assembly
_atom_site_disorder_group
Ru1 Ru 0.725402(11) 0.084896(6) 0.58649(3) 0.02480(8) Uani 1 1 d . . .
Cl1 Cl 0.74488(4) 0.028592(19) 0.69645(9) 0.03193(19) Uani 1 1 d . . .
Cl2 Cl 0.71145(4) 0.13886(2) 0.44527(12) 0.0413(2) Uani 1 1 d . . .
C1 C 0.77811(17) 0.10530(9) 0.7478(5) 0.0379(9) Uani 1 1 d . . .
O1 O 0.80883(13) 0.11765(7) 0.8450(4) 0.0596(7) Uani 1 1 d . . .
C2 C 0.66247(17) 0.09386(8) 0.7476(4) 0.0341(8) Uani 1 1 d . . .
O2 O 0.62728(12) 0.09914(6) 0.8493(3) 0.0529(7) Uani 1 1 d . . .
N1 N 0.67192(11) 0.06219(6) 0.3908(3) 0.0198(5) Uani 1 1 d . . .
N2 N 0.79169(11) 0.07303(6) 0.3990(3) 0.0249(6) Uani 1 1 d . . .
C10 C 0.60992(13) 0.05801(7) 0.3970(4) 0.0265(7) Uani 1 1 d . . .
H10 H 0.5888 0.0631 0.5002 0.032 Uiso 1 1 calc R . .
C11 C 0.57671(14) 0.04673(8) 0.2591(4) 0.0295(8) Uani 1 1 d . . .
H11 H 0.5331 0.0446 0.2641 0.035 Uiso 1 1 calc R . .
C12 C 0.60841(12) 0.03862(7) 0.1146(4) 0.0244(7) Uani 1 1 d . . .
N4 N 0.57379(12) 0.02807(7) -0.0400(4) 0.0395(7) Uani 1 1 d . . .
O11 O 0.51882(11) 0.03549(8) -0.0421(4) 0.0778(10) Uani 1 1 d . . .
O12 O 0.60159(11) 0.01433(7) -0.1544(4) 0.0574(7) Uani 1 1 d . . .
C13 C 0.67185(12) 0.04088(7) 0.1047(4) 0.0199(6) Uani 1 1 d . . .
H13 H 0.6935 0.0340 0.0049 0.024 Uiso 1 1 calc R . .
C14 C 0.70267(12) 0.05361(7) 0.2462(3) 0.0179(6) Uani 1 1 d . . .
C15 C 0.77031(12) 0.05895(7) 0.2523(4) 0.0201(6) Uani 1 1 d . . .
C16 C 0.80986(12) 0.04962(7) 0.1206(4) 0.0234(7) Uani 1 1 d . . .
H16 H 0.7948 0.0398 0.0176 0.028 Uiso 1 1 calc R . .
C17 C 0.87197(13) 0.05531(8) 0.1464(4) 0.0303(8) Uani 1 1 d . . .
N5 N 0.91616(13) 0.04501(9) 0.0100(5) 0.0460(8) Uani 1 1 d . . .
O21 O 0.97000(12) 0.05216(10) 0.0364(4) 0.0825(11) Uani 1 1 d . . .
O22 O 0.89627(13) 0.03088(7) -0.1136(4) 0.0628(9) Uani 1 1 d . . .
C18 C 0.89406(15) 0.06963(9) 0.2936(5) 0.0418(10) Uani 1 1 d . . .
H18 H 0.9370 0.0734 0.3092 0.050 Uiso 1 1 calc R . .
C19 C 0.85249(15) 0.07846(8) 0.4181(5) 0.0365(8) Uani 1 1 d . . .
H19 H 0.8671 0.0887 0.5206 0.044 Uiso 1 1 calc R . .

loop_
_atom_site_aniso_label
_atom_site_aniso_U_11
_atom_site_aniso_U_22
_atom_site_aniso_U_33
_atom_site_aniso_U_23
_atom_site_aniso_U_13
_atom_site_aniso_U_12
Ru1 0.02977(13) 0.02615(12) 0.01846(11) -0.00213(11) -0.00501(11) 0.00248(11)
Cl1 0.0449(5) 0.0295(4) 0.0215(4) -0.0005(3) 0.0038(4) 0.0108(4)
Cl2 0.0427(5) 0.0325(5) 0.0486(5) 0.0086(4) -0.0168(4) -0.0025(4)
C1 0.053(2) 0.0325(19) 0.028(2) -0.0021(17) -0.0089(17) 0.0004(16)
O1 0.0744(19) 0.0609(17) 0.0434(15) -0.0052(16) -0.0205(17) -0.0130(14)
C2 0.049(2) 0.0312(18) 0.0223(18) 0.0004(15) -0.0075(17) 0.0129(16)
O2 0.0721(17) 0.0598(16) 0.0268(13) 0.0021(14) 0.0072(15) 0.0323(14)
N1 0.0206(13) 0.0237(12) 0.0151(12) -0.0006(10) 0.0028(10) 0.0008(10)
N2 0.0186(13) 0.0310(14) 0.0251(14) 0.0058(12) -0.0071(11) -0.0033(11)
C10 0.0187(16) 0.0296(17) 0.0311(18) -0.0027(14) 0.0066(13) 0.0017(13)
C11 0.0148(15) 0.0301(17) 0.044(2) -0.0048(15) 0.0038(14) 0.0014(13)
C12 0.0174(15) 0.0272(15) 0.0287(18) -0.0041(14) -0.0033(13) 0.0020(12)
N4 0.0211(15) 0.0522(18) 0.0451(18) -0.0187(17) -0.0105(14) 0.0039(13)
O11 0.0336(16) 0.104(2) 0.096(2) -0.053(2) -0.0285(16) 0.0210(15)
O12 0.0372(14) 0.0849(19) 0.0500(15) -0.0337(17) -0.0083(14) -0.0036(13)
C13 0.0182(14) 0.0245(14) 0.0170(15) -0.0016(14) 0.0033(13) 0.0028(11)
C14 0.0160(14) 0.0196(14) 0.0183(15) 0.0016(12) 0.0031(12) 0.0015(12)
C15 0.0154(15) 0.0232(15) 0.0218(15) 0.0051(14) -0.0027(12) 0.0002(12)
C16 0.0187(15) 0.0282(15) 0.0232(17) 0.0059(14) 0.0049(13) 0.0004(12)
C17 0.0191(17) 0.0381(18) 0.0336(18) 0.0138(14) 0.0094(14) 0.0055(14)
N5 0.0242(18) 0.056(2) 0.058(2) 0.0221(17) 0.0159(15) 0.0074(15)
O21 0.0162(14) 0.169(3) 0.062(2) 0.034(2) 0.0141(12) 0.0063(16)
O22 0.0451(17) 0.0639(18) 0.079(2) -0.0229(16) 0.0367(17) -0.0081(14)
C18 0.0166(17) 0.055(2) 0.053(3) 0.021(2) -0.0047(16) -0.0055(16)
C19 0.0272(19) 0.046(2) 0.0364(19) 0.0045(17) -0.0101(16) -0.0063(15)

loop_
_atom_type_symbol
_atom_type_description
_atom_type_scat_dispersion_real
_atom_type_scat_dispersion_imag
_atom_type_scat_source
C C 0.0033 0.0016 'International Tables Vol C Tables 4.2.6.8 and 6.1.1.4'
H H 0.0000 0.0000 'International Tables Vol C Tables 4.2.6.8 and 6.1.1.4'
N N 0.0061 0.0033 'International Tables Vol C Tables 4.2.6.8 and 6.1.1.4'
O O 0.0106 0.0060 'International Tables Vol C Tables 4.2.6.8 and 6.1.1.4'
Cl Cl 0.1484 0.1585 'International Tables Vol C Tables 4.2.6.8 and 6.1.1.4'
Ru Ru -1.2594 0.8363 'International Tables Vol C Tables 4.2.6.8 and 6.1.1.4'

loop_
_geom_angle_atom_site_label_1
_geom_angle_atom_site_label_2
_geom_angle_atom_site_label_3
_geom_angle
_geom_angle_site_symmetry_1
_geom_angle_site_symmetry_3
_geom_angle_publ_flag
C1 Ru1 C2 84.96(15) . . ?
C1 Ru1 N2 98.42(13) . . ?
C2 Ru1 N2 176.55(13) . . ?
C1 Ru1 N1 175.44(13) . . ?
C2 Ru1 N1 99.49(12) . . ?
N2 Ru1 N1 77.14(9) . . ?
C1 Ru1 Cl1 91.82(11) . . ?
C2 Ru1 Cl1 93.07(10) . . ?
N2 Ru1 Cl1 86.14(7) . . ?
N1 Ru1 Cl1 88.90(6) . . ?
C1 Ru1 Cl2 91.31(11) . . ?
C2 Ru1 Cl2 93.36(10) . . ?
N2 Ru1 Cl2 87.29(7) . . ?
N1 Ru1 Cl2 87.50(6) . . ?
Cl1 Ru1 Cl2 173.07(3) . . ?
O1 C1 Ru1 179.0(4) . . ?
O2 C2 Ru1 176.6(3) . . ?
C10 N1 C14 119.2(2) . . ?
C10 N1 Ru1 124.63(19) . . ?
C14 N1 Ru1 116.00(18) . . ?
C19 N2 C15 119.6(3) . . ?
C19 N2 Ru1 123.9(2) . . ?
C15 N2 Ru1 116.53(18) . . ?
N1 C10 C11 122.1(3) . . ?
N1 C10 H10 118.9 . . ?
C11 C10 H10 118.9 . . ?
C12 C11 C10 117.7(3) . . ?
C12 C11 H11 121.2 . . ?
C10 C11 H11 121.2 . . ?
C11 C12 C13 122.3(3) . . ?
C11 C12 N4 119.2(2) . . ?
C13 C12 N4 118.4(3) . . ?
O12 N4 O11 125.4(3) . . ?
O12 N4 C12 118.5(2) . . ?
O11 N4 C12 116.0(3) . . ?
C12 C13 C14 117.3(3) . . ?
C12 C13 H13 121.4 . . ?
C14 C13 H13 121.4 . . ?
N1 C14 C13 121.3(2) . . ?
N1 C14 C15 115.2(2) . . ?
C13 C14 C15 123.5(2) . . ?
N2 C15 C16 121.6(2) . . ?
N2 C15 C14 115.0(2) . . ?
C16 C15 C14 123.4(3) . . ?
C17 C16 C15 116.9(3) . . ?
C17 C16 H16 121.6 . . ?
C15 C16 H16 121.6 . . ?
C18 C17 C16 122.0(3) . . ?
C18 C17 N5 119.3(3) . . ?
C16 C17 N5 118.7(3) . . ?
O22 N5 O21 126.0(3) . . ?
O22 N5 C17 118.2(3) . . ?
O21 N5 C17 115.7(4) . . ?
C17 C18 C19 118.1(3) . . ?
C17 C18 H18 120.9 . . ?
C19 C18 H18 120.9 . . ?
N2 C19 C18 121.8(3) . . ?
N2 C19 H19 119.1 . . ?
C18 C19 H19 119.1 . . ?

loop_
_geom_bond_atom_site_label_1
_geom_bond_atom_site_label_2
_geom_bond_distance
_geom_bond_site_symmetry_2
_geom_bond_publ_flag
Ru1 C1 1.877(4) . ?
Ru1 C2 1.890(4) . ?
Ru1 N2 2.106(3) . ?
Ru1 N1 2.113(2) . ?
Ru1 Cl1 2.3769(8) . ?
Ru1 Cl2 2.3791(8) . ?
C1 O1 1.118(4) . ?
C2 O2 1.122(4) . ?
N1 C10 1.354(4) . ?
N1 C14 1.356(3) . ?
N2 C19 1.343(4) . ?
N2 C15 1.353(4) . ?
C10 C11 1.369(4) . ?
C10 H10 0.9500 . ?
C11 C12 1.361(4) . ?
C11 H11 0.9500 . ?
C12 C13 1.380(4) . ?
C12 N4 1.482(4) . ?
N4 O12 1.203(3) . ?
N4 O11 1.225(3) . ?
C13 C14 1.385(4) . ?
C13 H13 0.9500 . ?
C14 C15 1.481(4) . ?
C15 C16 1.389(4) . ?
C16 C17 1.379(4) . ?
C16 H16 0.9500 . ?
C17 C18 1.366(5) . ?
C17 N5 1.489(4) . ?
N5 O22 1.192(4) . ?
N5 O21 1.217(4) . ?
C18 C19 1.371(5) . ?
C18 H18 0.9500 . ?
C19 H19 0.9500 . ?

loop_
_geom_torsion_atom_site_label_1
_geom_torsion_atom_site_label_2
_geom_torsion_atom_site_label_3
_geom_torsion_atom_site_label_4
_geom_torsion
_geom_torsion_site_symmetry_1
_geom_torsion_site_symmetry_2
_geom_torsion_site_symmetry_3
_geom_torsion_site_symmetry_4
_geom_torsion_publ_flag
C2 Ru1 C1 O1 -19(22) . . . . ?
N2 Ru1 C1 O1 162(100) . . . . ?
N1 Ru1 C1 O1 149(100) . . . . ?
Cl1 Ru1 C1 O1 -112(22) . . . . ?
Cl2 Ru1 C1 O1 74(22) . . . . ?
C1 Ru1 C2 O2 -26(5) . . . . ?
N2 Ru1 C2 O2 143(4) . . . . ?
N1 Ru1 C2 O2 155(5) . . . . ?
Cl1 Ru1 C2 O2 66(5) . . . . ?
Cl2 Ru1 C2 O2 -117(5) . . . . ?
C1 Ru1 N1 C10 -166.3(15) . . . . ?
C2 Ru1 N1 C10 1.6(2) . . . . ?
N2 Ru1 N1 C10 -179.2(2) . . . . ?
Cl1 Ru1 N1 C10 94.5(2) . . . . ?
Cl2 Ru1 N1 C10 -91.4(2) . . . . ?
C1 Ru1 N1 C14 9.1(16) . . . . ?
C2 Ru1 N1 C14 177.0(2) . . . . ?
N2 Ru1 N1 C14 -3.75(19) . . . . ?
Cl1 Ru1 N1 C14 -90.05(18) . . . . ?
Cl2 Ru1 N1 C14 84.04(19) . . . . ?
C1 Ru1 N2 C19 3.6(3) . . . . ?
C2 Ru1 N2 C19 -164(2) . . . . ?
N1 Ru1 N2 C19 -177.4(3) . . . . ?
Cl1 Ru1 N2 C19 -87.6(2) . . . . ?
Cl2 Ru1 N2 C19 94.6(2) . . . . ?
C1 Ru1 N2 C15 -176.7(2) . . . . ?
C2 Ru1 N2 C15 15(2) . . . . ?
N1 Ru1 N2 C15 2.26(19) . . . . ?
Cl1 Ru1 N2 C15 92.0(2) . . . . ?
Cl2 Ru1 N2 C15 -85.8(2) . . . . ?
C14 N1 C10 C11 -2.8(4) . . . . ?
Ru1 N1 C10 C11 172.5(2) . . . . ?
N1 C10 C11 C12 2.1(5) . . . . ?
C10 C11 C12 C13 1.1(5) . . . . ?
C10 C11 C12 N4 -176.8(3) . . . . ?
C11 C12 N4 O12 -165.1(3) . . . . ?
C13 C12 N4 O12 16.9(4) . . . . ?
C11 C12 N4 O11 17.7(5) . . . . ?
C13 C12 N4 O11 -160.4(3) . . . . ?
C11 C12 C13 C14 -3.3(4) . . . . ?
N4 C12 C13 C14 174.6(3) . . . . ?
C10 N1 C14 C13 0.4(4) . . . . ?
Ru1 N1 C14 C13 -175.29(19) . . . . ?
C10 N1 C14 C15 -179.7(2) . . . . ?
Ru1 N1 C14 C15 4.6(3) . . . . ?
C12 C13 C14 N1 2.6(4) . . . . ?
C12 C13 C14 C15 -177.3(3) . . . . ?
C19 N2 C15 C16 0.6(4) . . . . ?
Ru1 N2 C15 C16 -179.1(2) . . . . ?
C19 N2 C15 C14 179.1(3) . . . . ?
Ru1 N2 C15 C14 -0.6(3) . . . . ?
N1 C14 C15 N2 -2.7(4) . . . . ?
C13 C14 C15 N2 177.2(3) . . . . ?
N1 C14 C15 C16 175.8(2) . . . . ?
C13 C14 C15 C16 -4.3(4) . . . . ?
N2 C15 C16 C17 0.1(4) . . . . ?
C14 C15 C16 C17 -178.3(3) . . . . ?
C15 C16 C17 C18 -0.4(4) . . . . ?
C15 C16 C17 N5 178.7(3) . . . . ?
C18 C17 N5 O22 176.1(3) . . . . ?
C16 C17 N5 O22 -3.1(5) . . . . ?
C18 C17 N5 O21 -4.2(5) . . . . ?
C16 C17 N5 O21 176.6(3) . . . . ?
C16 C17 C18 C19 0.0(5) . . . . ?
N5 C17 C18 C19 -179.1(3) . . . . ?
C15 N2 C19 C18 -1.0(5) . . . . ?
Ru1 N2 C19 C18 178.6(2) . . . . ?
C17 C18 C19 N2 0.7(5) . . . . ?
